data_4130793
loop_
_publ_author_name
'Schultz, Jason W.'
'Fuchigami, Kei'
'Zheng, Bo'
'Rath, Nigam P.'
'Mirica, Liviu M.'

_publ_section_title
;
 Isolated Organometallic Nickel(III) and Nickel(IV) Complexes Relevant to
 Carbon-Carbon Bond Formation Reactions.
;
_journal_issue 39
_journal_name_full 'Journal of the American Chemical Society'
_journal_page_first 12928
_journal_page_last 12934
_journal_paper_doi 10.1021/jacs.6b06862
_journal_volume 138
_journal_year 2016
_chemical_formula_moiety 'C18 H26 N4 Ni'
_chemical_formula_sum 'C18 H26 N4 Ni'
_chemical_formula_weight 357.14
_space_group_crystal_system monoclinic
_space_group_IT_number 15
_space_group_name_Hall '-C 2yc'
_space_group_name_H-M_alt 'C 1 2/c 1'
_atom_sites_solution_hydrogens geom
_atom_sites_solution_primary direct
_atom_sites_solution_secondary difmap
_audit_creation_method SHELXL-2014
_cell_angle_alpha 90
_cell_angle_beta 98.280(3)
_cell_angle_gamma 90
_cell_formula_units_Z 4
_cell_length_a 14.2510(7)
_cell_length_b 13.1814(5)
_cell_length_c 9.2333(4)
_cell_measurement_reflns_used 3732
_cell_measurement_temperature 100(2)
_cell_measurement_theta_max 27.65
_cell_measurement_theta_min 2.89
_cell_volume 1716.38(13)
_computing_cell_refinement 'Bruker SAINT'
_computing_data_collection 'Bruker APEX2'
_computing_data_reduction 'Bruker SAINT'
_computing_molecular_graphics 'Bruker SHELXTL'
_computing_publication_material 'Bruker SHELXTL'
_computing_structure_refinement 'SHELXL-2014 (Sheldrick, 2014)'
_computing_structure_solution 'SHELXT-2013 (Sheldrick, 2008)'
_diffrn_ambient_temperature 100(2)
_diffrn_measured_fraction_theta_full 1.000
_diffrn_measured_fraction_theta_max 1.000
_diffrn_measurement_device_type 'Bruker APEX-II CCD'
_diffrn_measurement_method '\f and \w scans'
_diffrn_radiation_type MoK\a
_diffrn_radiation_wavelength 0.71073
_diffrn_reflns_av_R_equivalents 0.0360
_diffrn_reflns_av_unetI/netI 0.0308
_diffrn_reflns_Laue_measured_fraction_full 1.000
_diffrn_reflns_Laue_measured_fraction_max 1.000
_diffrn_reflns_limit_h_max 18
_diffrn_reflns_limit_h_min -18
_diffrn_reflns_limit_k_max 17
_diffrn_reflns_limit_k_min -17
_diffrn_reflns_limit_l_max 11
_diffrn_reflns_limit_l_min -12
_diffrn_reflns_number 10169
_diffrn_reflns_point_group_measured_fraction_full 1.000
_diffrn_reflns_point_group_measured_fraction_max 1.000
_diffrn_reflns_theta_full 25.242
_diffrn_reflns_theta_max 28.316
_diffrn_reflns_theta_min 2.115
_exptl_absorpt_coefficient_mu 1.135
_exptl_absorpt_correction_T_max 0.8621
_exptl_absorpt_correction_T_min 0.7705
_exptl_absorpt_correction_type multi-scan
_exptl_absorpt_process_details 'sadabs v2014/3'
_exptl_crystal_colour orange
_exptl_crystal_density_diffrn 1.382
_exptl_crystal_density_method 'not measured'
_exptl_crystal_description plate
_exptl_crystal_F_000 760
_exptl_crystal_size_max 0.289
_exptl_crystal_size_mid 0.204
_exptl_crystal_size_min 0.078
_refine_diff_density_max 0.241
_refine_diff_density_min -0.162
_refine_diff_density_rms 0.047
_refine_ls_extinction_method none
_refine_ls_goodness_of_fit_ref 1.016
_refine_ls_hydrogen_treatment constr
_refine_ls_matrix_type full
_refine_ls_number_parameters 215
_refine_ls_number_reflns 2135
_refine_ls_number_restraints 0
_refine_ls_restrained_S_all 1.016
_refine_ls_R_factor_all 0.0358
_refine_ls_R_factor_gt 0.0263
_refine_ls_shift/su_max 0.001
_refine_ls_shift/su_mean 0.000
_refine_ls_structure_factor_coef Fsqd
_refine_ls_weighting_details 'w=1/[\s^2^(Fo^2^)+(0.0229P)^2^+1.0394P] where P=(Fo^2^+2Fc^2^)/3'
_refine_ls_weighting_scheme calc
_refine_ls_wR_factor_gt 0.0544
_refine_ls_wR_factor_ref 0.0591
_reflns_Friedel_coverage 0.000
_reflns_number_gt 1838
_reflns_number_total 2135
_reflns_threshold_expression 'I > 2\s(I)'
_cod_data_source_file ja6b06862_si_002.cif
_cod_data_source_block l13514_(MeN4)NiMe2
_cod_original_sg_symbol_H-M 'C 2/c'
_cod_database_code 4130793
_shelx_space_group_comment
; 
The symmetry employed for this shelxl refinement is uniquely defined 
by the following loop, which should always be used as a source of 
symmetry information in preference to the above space-group names. 
They are only intended as comments. 
;
_shelx_estimated_absorpt_t_min 0.735
_shelx_estimated_absorpt_t_max 0.917
_shelxl_version_number 2014-3

loop_
_space_group_symop_operation_xyz
'x, y, z'
'-x, y, -z+1/2'
'x+1/2, y+1/2, z'
'-x+1/2, y+1/2, -z+1/2'
'-x, -y, -z'
'x, -y, z-1/2'
'-x+1/2, -y+1/2, -z'
'x+1/2, -y+1/2, z-1/2'

loop_
_atom_site_label
_atom_site_type_symbol
_atom_site_fract_x
_atom_site_fract_y
_atom_site_fract_z
_atom_site_U_iso_or_equiv
_atom_site_adp_type
_atom_site_occupancy
_atom_site_site_symmetry_order
_atom_site_calc_flag
_atom_site_refinement_flags_posn
_atom_site_refinement_flags_adp
_atom_site_refinement_flags_occupancy
_atom_site_disorder_assembly
_atom_site_disorder_group
Ni1 Ni 0.5000 0.3659(3) 0.7500 0.0231(5) Uani 0.492(3) 2 d S T P A 1
N1 N 0.4057(4) 0.2569(4) 0.7033(5) 0.0140(8) Uani 0.492(3) 1 d . . P A 1
N2 N 0.5368(2) 0.2182(2) 0.4449(3) 0.0256(7) Uani 0.492(3) 1 d . . P A 1
C1 C 0.4032(7) 0.4676(6) 0.725(2) 0.031(3) Uani 0.37(2) 1 d . . P A 1
H1A H 0.4198 0.5222 0.7961 0.047 Uiso 0.37(2) 1 calc R U P A 1
H1B H 0.3426 0.4374 0.7404 0.047 Uiso 0.37(2) 1 calc R U P A 1
H1C H 0.3977 0.4953 0.6256 0.047 Uiso 0.37(2) 1 calc R U P A 1
C2 C 0.3580(2) 0.2194(3) 0.8079(5) 0.0182(7) Uani 0.492(3) 1 d . . P A 1
C3 C 0.29090(18) 0.1440(2) 0.7772(4) 0.0213(7) Uani 0.492(3) 1 d . . P A 1
H3 H 0.2577 0.1191 0.8520 0.026 Uiso 0.492(3) 1 calc R U P A 1
C4 C 0.2722(2) 0.1044(2) 0.6358(4) 0.0195(7) Uani 0.492(3) 1 d . . P A 1
H4 H 0.2261 0.0525 0.6130 0.023 Uiso 0.492(3) 1 calc R U P A 1
C5 C 0.3225(4) 0.1426(4) 0.5281(8) 0.0156(10) Uani 0.492(3) 1 d . . P A 1
H5 H 0.3113 0.1176 0.4307 0.019 Uiso 0.492(3) 1 calc R U P A 1
C6 C 0.3893(2) 0.2182(2) 0.5676(4) 0.0156(7) Uani 0.492(3) 1 d . . P A 1
C7 C 0.4430(2) 0.2603(2) 0.4538(4) 0.0195(6) Uani 0.492(3) 1 d . . P A 1
H7A H 0.4037 0.2512 0.3573 0.023 Uiso 0.492(3) 1 calc R U P A 1
H7B H 0.4503 0.3342 0.4708 0.023 Uiso 0.492(3) 1 calc R U P A 1
C8 C 0.3816(3) 0.2600(4) 0.9630(5) 0.0258(11) Uani 0.492(3) 1 d . . P A 1
H8A H 0.3912 0.3342 0.9567 0.031 Uiso 0.492(3) 1 calc R U P A 1
H8B H 0.3255 0.2493 1.0130 0.031 Uiso 0.492(3) 1 calc R U P A 1
C9 C 0.5395(2) 0.1079(2) 0.4364(3) 0.0303(8) Uani 0.492(3) 1 d . . P A 1
H9A H 0.5320 0.0789 0.5317 0.045 Uiso 0.492(3) 1 calc R U P A 1
H9B H 0.6005 0.0864 0.4091 0.045 Uiso 0.492(3) 1 calc R U P A 1
H9C H 0.4879 0.0842 0.3624 0.045 Uiso 0.492(3) 1 calc R U P A 1
Ni1' Ni 0.5000 0.3815(3) 0.7500 0.0171(4) Uani 0.508(3) 2 d S T P A 2
N1' N 0.5831(4) 0.2740(4) 0.8388(5) 0.0166(9) Uani 0.508(3) 1 d . . P A 2
N2' N 0.5988(3) 0.2369(3) 0.4889(4) 0.0251(9) Uani 0.508(3) 1 d . . P A 2
C1' C 0.5863(3) 0.4849(4) 0.8310(8) 0.0219(9) Uani 0.63(2) 1 d . . P A 2
H1'1 H 0.5749 0.5470 0.7727 0.033 Uiso 0.63(2) 1 calc R U P A 2
H1'2 H 0.6516 0.4620 0.8298 0.033 Uiso 0.63(2) 1 calc R U P A 2
H1'3 H 0.5766 0.4988 0.9321 0.033 Uiso 0.63(2) 1 calc R U P A 2
C2' C 0.5734(3) 0.2338(3) 0.9707(4) 0.0203(7) Uani 0.508(3) 1 d . . P A 2
C3' C 0.6298(3) 0.1562(2) 1.0321(4) 0.0322(8) Uani 0.508(3) 1 d . . P A 2
H3' H 0.6221 0.1300 1.1255 0.039 Uiso 0.508(3) 1 calc R U P A 2
C4' C 0.6982(5) 0.1168(5) 0.9549(8) 0.0270(14) Uani 0.508(3) 1 d . . P A 2
H4' H 0.7377 0.0629 0.9958 0.032 Uiso 0.508(3) 1 calc R U P A 2
C5' C 0.7088(2) 0.1543(3) 0.8225(5) 0.0265(8) Uani 0.508(3) 1 d . . P A 2
H5' H 0.7554 0.1275 0.7691 0.032 Uiso 0.508(3) 1 calc R U P A 2
C6' C 0.6489(3) 0.2346(2) 0.7651(4) 0.0191(7) Uani 0.508(3) 1 d . . P A 2
C7' C 0.6594(2) 0.2786(2) 0.6174(4) 0.0227(7) Uani 0.508(3) 1 d . . P A 2
H7'A H 0.6471 0.3524 0.6209 0.027 Uiso 0.508(3) 1 calc R U P A 2
H7'B H 0.7262 0.2700 0.6021 0.027 Uiso 0.508(3) 1 calc R U P A 2
C8' C 0.4956(3) 0.2771(2) 1.0489(3) 0.0258(8) Uani 0.508(3) 1 d . . P A 2
H8'A H 0.5147 0.2673 1.1553 0.031 Uiso 0.508(3) 1 calc R U P A 2
H8'B H 0.4926 0.3511 1.0309 0.031 Uiso 0.508(3) 1 calc R U P A 2
C9' C 0.6060(2) 0.1266(2) 0.4810(3) 0.0316(7) Uani 0.508(3) 1 d . . P A 2
H9'A H 0.6730 0.1068 0.4940 0.047 Uiso 0.508(3) 1 calc R U P A 2
H9'B H 0.5748 0.1032 0.3853 0.047 Uiso 0.508(3) 1 calc R U P A 2
H9'C H 0.5750 0.0958 0.5583 0.047 Uiso 0.508(3) 1 calc R U P A 2

loop_
_atom_site_aniso_label
_atom_site_aniso_U_11
_atom_site_aniso_U_22
_atom_site_aniso_U_33
_atom_site_aniso_U_23
_atom_site_aniso_U_13
_atom_site_aniso_U_12
Ni1 0.0087(5) 0.0105(9) 0.0462(9) 0.000 -0.0090(4) 0.000
N1 0.0088(14) 0.0083(19) 0.025(3) -0.0036(16) 0.0034(18) 0.0011(13)
N2 0.0137(13) 0.0398(18) 0.0232(14) 0.0177(12) 0.0027(11) 0.0075(13)
C1 0.029(3) 0.014(3) 0.042(6) -0.004(3) -0.022(3) 0.004(2)
C2 0.0098(12) 0.0219(16) 0.0239(19) -0.0087(16) 0.0054(14) -0.0011(11)
C3 0.0144(12) 0.0257(16) 0.0243(18) -0.0082(13) 0.0044(11) -0.0056(10)
C4 0.0159(13) 0.0176(16) 0.0246(19) -0.0082(13) 0.0014(13) -0.0072(11)
C5 0.015(2) 0.015(3) 0.0171(18) 0.0008(19) 0.0047(17) 0.0004(16)
C6 0.0136(14) 0.0127(14) 0.0216(17) 0.0044(12) 0.0068(12) 0.0032(11)
C7 0.0087(14) 0.0203(15) 0.0294(19) 0.0117(13) 0.0020(12) 0.0019(11)
C8 0.0047(15) 0.046(3) 0.026(3) -0.024(2) -0.0016(19) -0.0009(17)
C9 0.0320(18) 0.042(2) 0.0172(15) 0.0012(13) 0.0046(12) 0.0174(14)
Ni1' 0.0289(7) 0.0105(9) 0.0116(6) 0.000 0.0018(4) 0.000
N1' 0.029(2) 0.0093(17) 0.011(2) -0.0030(13) 0.0001(14) -0.0030(14)
N2' 0.041(3) 0.0201(16) 0.0130(19) -0.0041(12) -0.0003(16) 0.0077(16)
C1' 0.0296(14) 0.0131(15) 0.022(2) 0.0007(16) -0.0005(13) -0.0038(10)
C2' 0.035(2) 0.0154(16) 0.0093(17) -0.0001(12) 0.0007(14) -0.0081(14)
C3' 0.0381(19) 0.0273(16) 0.0264(18) 0.0130(13) -0.0117(15) -0.0122(14)
C4' 0.026(3) 0.017(3) 0.034(3) 0.002(2) -0.007(3) -0.0029(18)
C5' 0.0241(15) 0.0167(16) 0.035(2) 0.0004(15) -0.0079(14) -0.0049(12)
C6' 0.0283(19) 0.0098(13) 0.0182(18) -0.0033(13) -0.0001(16) -0.0015(12)
C7' 0.0336(17) 0.0147(13) 0.0216(16) -0.0022(12) 0.0099(14) 0.0040(12)
C8' 0.044(2) 0.0216(15) 0.0106(14) 0.0019(11) 0.0001(13) -0.0136(17)
C9' 0.0441(19) 0.0215(14) 0.0276(16) -0.0105(12) 0.0000(13) 0.0075(14)

loop_
_atom_type_symbol
_atom_type_description
_atom_type_scat_dispersion_real
_atom_type_scat_dispersion_imag
_atom_type_scat_source
C C 0.0033 0.0016 'International Tables Vol C Tables 4.2.6.8 and 6.1.1.4'
H H 0.0000 0.0000 'International Tables Vol C Tables 4.2.6.8 and 6.1.1.4'
N N 0.0061 0.0033 'International Tables Vol C Tables 4.2.6.8 and 6.1.1.4'
Ni Ni 0.3393 1.1124 'International Tables Vol C Tables 4.2.6.8 and 6.1.1.4'

loop_
_geom_angle_atom_site_label_1
_geom_angle_atom_site_label_2
_geom_angle_atom_site_label_3
_geom_angle
_geom_angle_site_symmetry_1
_geom_angle_site_symmetry_3
C1 Ni1 C1 91.1(7) . 2_656
C1 Ni1 N1 91.6(3) . .
C1 Ni1 N1 173.5(7) 2_656 .
C1 Ni1 N1 173.5(7) . 2_656
C1 Ni1 N1 91.6(3) 2_656 2_656
N1 Ni1 N1 86.5(3) . 2_656
C6 N1 C2 119.4(4) . .
C6 N1 Ni1 120.2(3) . .
C2 N1 Ni1 120.5(4) . .
C8 N2 C9 112.8(3) 2_656 .
C8 N2 C7 119.1(3) 2_656 .
C9 N2 C7 114.4(3) . .
Ni1 C1 H1A 109.5 . .
Ni1 C1 H1B 109.5 . .
H1A C1 H1B 109.5 . .
Ni1 C1 H1C 109.5 . .
H1A C1 H1C 109.5 . .
H1B C1 H1C 109.5 . .
N1 C2 C3 121.4(4) . .
N1 C2 C8 118.6(4) . .
C3 C2 C8 120.0(4) . .
C2 C3 C4 119.6(3) . .
C2 C3 H3 120.2 . .
C4 C3 H3 120.2 . .
C3 C4 C5 118.7(4) . .
C3 C4 H4 120.6 . .
C5 C4 H4 120.6 . .
C6 C5 C4 118.2(5) . .
C6 C5 H5 120.9 . .
C4 C5 H5 120.9 . .
N1 C6 C5 122.6(4) . .
N1 C6 C7 118.5(3) . .
C5 C6 C7 118.9(4) . .
N2 C7 C6 117.7(2) . .
N2 C7 H7A 107.9 . .
C6 C7 H7A 107.9 . .
N2 C7 H7B 107.9 . .
C6 C7 H7B 107.9 . .
H7A C7 H7B 107.2 . .
N2 C8 C2 118.0(4) 2_656 .
N2 C8 H8A 107.8 2_656 .
C2 C8 H8A 107.8 . .
N2 C8 H8B 107.8 2_656 .
C2 C8 H8B 107.8 . .
H8A C8 H8B 107.1 . .
N2 C9 H9A 109.5 . .
N2 C9 H9B 109.5 . .
H9A C9 H9B 109.5 . .
N2 C9 H9C 109.5 . .
H9A C9 H9C 109.5 . .
H9B C9 H9C 109.5 . .
C1' Ni1' C1' 89.2(3) 2_656 .
C1' Ni1' N1' 177.1(3) 2_656 .
C1' Ni1' N1' 92.1(2) . .
C1' Ni1' N1' 92.1(2) 2_656 2_656
C1' Ni1' N1' 177.1(3) . 2_656
N1' Ni1' N1' 86.8(3) . 2_656
C6' N1' C2' 118.3(5) . .
C6' N1' Ni1' 119.7(4) . .
C2' N1' Ni1' 121.9(4) . .
C8' N2' C9' 115.1(3) 2_656 .
C8' N2' C7' 118.5(3) 2_656 .
C9' N2' C7' 112.1(3) . .
Ni1' C1' H1'1 109.5 . .
Ni1' C1' H1'2 109.5 . .
H1'1 C1' H1'2 109.5 . .
Ni1' C1' H1'3 109.5 . .
H1'1 C1' H1'3 109.5 . .
H1'2 C1' H1'3 109.5 . .
N1' C2' C3' 122.3(5) . .
N1' C2' C8' 117.2(4) . .
C3' C2' C8' 120.5(3) . .
C2' C3' C4' 118.7(4) . .
C2' C3' H3' 120.7 . .
C4' C3' H3' 120.7 . .
C5' C4' C3' 120.5(5) . .
C5' C4' H4' 119.8 . .
C3' C4' H4' 119.8 . .
C4' C5' C6' 118.3(4) . .
C4' C5' H5' 120.9 . .
C6' C5' H5' 120.9 . .
N1' C6' C5' 121.9(4) . .
N1' C6' C7' 118.5(4) . .
C5' C6' C7' 119.6(4) . .
N2' C7' C6' 117.6(3) . .
N2' C7' H7'A 107.9 . .
C6' C7' H7'A 107.9 . .
N2' C7' H7'B 107.9 . .
C6' C7' H7'B 107.9 . .
H7'A C7' H7'B 107.2 . .
N2' C8' C2' 117.8(3) 2_656 .
N2' C8' H8'A 107.9 2_656 .
C2' C8' H8'A 107.9 . .
N2' C8' H8'B 107.9 2_656 .
C2' C8' H8'B 107.9 . .
H8'A C8' H8'B 107.2 . .
N2' C9' H9'A 109.5 . .
N2' C9' H9'B 109.5 . .
H9'A C9' H9'B 109.5 . .
N2' C9' H9'C 109.5 . .
H9'A C9' H9'C 109.5 . .
H9'B C9' H9'C 109.5 . .

loop_
_geom_bond_atom_site_label_1
_geom_bond_atom_site_label_2
_geom_bond_distance
_geom_bond_site_symmetry_2
Ni1 C1 1.913(7) .
Ni1 C1 1.913(7) 2_656
Ni1 N1 1.973(6) .
Ni1 N1 1.973(6) 2_656
N1 C6 1.342(6) .
N1 C2 1.351(5) .
N2 C8 1.447(4) 2_656
N2 C9 1.457(4) .
N2 C7 1.461(4) .
C1 H1A 0.9800 .
C1 H1B 0.9800 .
C1 H1C 0.9800 .
C2 C3 1.381(4) .
C2 C8 1.520(5) .
C3 C4 1.395(4) .
C3 H3 0.9500 .
C4 C5 1.402(5) .
C4 H4 0.9500 .
C5 C6 1.389(6) .
C5 H5 0.9500 .
C6 C7 1.493(4) .
C7 H7A 0.9900 .
C7 H7B 0.9900 .
C8 N2 1.447(4) 2_656
C8 H8A 0.9900 .
C8 H8B 0.9900 .
C9 H9A 0.9800 .
C9 H9B 0.9800 .
C9 H9C 0.9800 .
Ni1' C1' 1.915(7) 2_656
Ni1' C1' 1.915(7) .
Ni1' N1' 1.950(7) .
Ni1' N1' 1.950(7) 2_656
N1' C6' 1.341(4) .
N1' C2' 1.353(6) .
N2' C8' 1.441(6) 2_656
N2' C9' 1.460(5) .
N2' C7' 1.470(4) .
C1' H1'1 0.9800 .
C1' H1'2 0.9800 .
C1' H1'3 0.9800 .
C2' C3' 1.371(5) .
C2' C8' 1.519(5) .
C3' C4' 1.389(6) .
C3' H3' 0.9500 .
C4' C5' 1.348(9) .
C4' H4' 0.9500 .
C5' C6' 1.414(5) .
C5' H5' 0.9500 .
C6' C7' 1.509(4) .
C7' H7'A 0.9900 .
C7' H7'B 0.9900 .
C8' N2' 1.441(6) 2_656
C8' H8'A 0.9900 .
C8' H8'B 0.9900 .
C9' H9'A 0.9800 .
C9' H9'B 0.9800 .
C9' H9'C 0.9800 .

loop_
_geom_torsion_atom_site_label_1
_geom_torsion_atom_site_label_2
_geom_torsion_atom_site_label_3
_geom_torsion_atom_site_label_4
_geom_torsion
_geom_torsion_site_symmetry_1
_geom_torsion_site_symmetry_4
C6_a N1_a C2_a C3_a -1.7(6) . .
Ni1 N1 C2 C3 179.2(3) . .
C6 N1 C2 C8 176.5(4) . .
Ni1 N1 C2 C8 -2.5(5) . .
N1 C2 C3 C4 0.6(5) . .
C8 C2 C3 C4 -177.6(3) . .
C2 C3 C4 C5 0.1(5) . .
C3 C4 C5 C6 0.2(7) . .
C2 N1 C6 C5 2.1(7) . .
Ni1 N1 C6 C5 -178.8(4) . .
C2 N1 C6 C7 -179.7(3) . .
Ni1 N1 C6 C7 -0.7(5) . .
C4 C5 C6 N1 -1.4(7) . .
C4 C5 C6 C7 -179.5(4) . .
C8 N2 C7 C6 -86.5(4) 2_656 .
C9 N2 C7 C6 51.2(4) . .
N1 C6 C7 N2 85.4(4) . .
C5 C6 C7 N2 -96.4(4) . .
N1 C2 C8 N2 -81.9(6) . 2_656
C3 C2 C8 N2 96.4(4) . 2_656
C6' N1' C2' C3' 1.5(6) . .
Ni1' N1' C2' C3' 178.1(3) . .
C6' N1' C2' C8' -177.6(4) . .
Ni1' N1' C2' C8' -1.0(5) . .
N1' C2' C3' C4' -1.0(6) . .
C8' C2' C3' C4' 178.1(4) . .
C2' C3' C4' C5' 0.1(7) . .
C3' C4' C5' C6' 0.1(7) . .
C2' N1' C6' C5' -1.2(6) . .
Ni1' N1' C6' C5' -177.9(3) . .
C2' N1' C6' C7' 179.4(4) . .
Ni1' N1' C6' C7' 2.8(5) . .
C4' C5' C6' N1' 0.4(6) . .
C4' C5' C6' C7' 179.8(4) . .
C8' N2' C7' C6' 84.8(4) 2_656 .
C9' N2' C7' C6' -53.0(5) . .
N1' C6' C7' N2' -87.2(4) . .
C5' C6' C7' N2' 93.5(4) . .
N1' C2' C8' N2' 84.6(4) . 2_656
C3' C2' C8' N2' -94.5(3) . 2_656
